data_1562925
loop_
_publ_author_name
'Fulfer, Bradford W.'
'Haldolaarachchige, Neel'
'Young, David P.'
'Chan, Julia Y.'

_publ_section_title
;
 Crystal growth and magnetic properties of Ln-Mn-Al (Ln=Gd, Yb) compounds
 of the CaCr2Al10 and ThMn12 structure types
;
_journal_name_full 'Journal of Solid State Chemistry'
_journal_page_first 143
_journal_page_last 150
_journal_paper_doi 10.1016/j.jssc.2012.05.002
_journal_volume 194
_journal_year 2012
_chemical_formula_sum 'Al9.9 Mn2.1 Yb'
_chemical_formula_weight 555.38
_space_group_IT_number 129
_space_group_name_Hall '-P 4a 2a'
_space_group_name_H-M_alt 'P 4/n m m :2'
_symmetry_cell_setting tetragonal
_symmetry_space_group_name_H-M 'P 4/n m m :2'
_atom_sites_solution_hydrogens .
_atom_sites_solution_primary direct
_atom_sites_solution_secondary difmap
_audit_creation_method SHELXL-97
_cell_angle_alpha 90.00
_cell_angle_beta 90.00
_cell_angle_gamma 90.00
_cell_formula_units_Z 4
_cell_length_a 12.7738(15)
_cell_length_b 12.7738(15)
_cell_length_c 5.1172(10)
_cell_measurement_reflns_used 1418
_cell_measurement_temperature 298(2)
_cell_measurement_theta_max 30.508
_cell_measurement_theta_min 2.546
_cell_volume 835.0(2)
_computing_cell_refinement 'HKL Scalepack (Otwinowski & Minor 1997)'
_computing_data_collection KappaCCD
_computing_data_reduction 'Denzo and Scalepak (Otwinowski & Minor, 1997)'
_computing_structure_refinement 'SHELXL-97 (Sheldrick, 2008)'
_diffrn_ambient_temperature 298(2)
_diffrn_measured_fraction_theta_full 0.982
_diffrn_measured_fraction_theta_max 0.982
_diffrn_measurement_device_type KappaCCD
_diffrn_radiation_monochromator graphite
_diffrn_radiation_source 'fine-focus sealed tube'
_diffrn_radiation_type MoK\a
_diffrn_radiation_wavelength 0.71073
_diffrn_reflns_av_R_equivalents 0.0247
_diffrn_reflns_av_sigmaI/netI 0.0211
_diffrn_reflns_limit_h_max 18
_diffrn_reflns_limit_h_min -18
_diffrn_reflns_limit_k_max 12
_diffrn_reflns_limit_k_min -12
_diffrn_reflns_limit_l_max 7
_diffrn_reflns_limit_l_min -7
_diffrn_reflns_number 2417
_diffrn_reflns_theta_full 30.57
_diffrn_reflns_theta_max 30.57
_diffrn_reflns_theta_min 3.19
_exptl_absorpt_coefficient_mu 15.184
_exptl_absorpt_correction_T_max 0.5173
_exptl_absorpt_correction_T_min 0.3955
_exptl_absorpt_correction_type multi-scan
_exptl_absorpt_process_details 'HKL Scalepack (Otwinowski & Minor 1997)'
_exptl_crystal_density_diffrn 4.418
_exptl_crystal_density_method 'not measured'
_exptl_crystal_F_000 1005
_exptl_crystal_size_max 0.08
_exptl_crystal_size_mid 0.05
_exptl_crystal_size_min 0.05
_refine_diff_density_max 1.161
_refine_diff_density_min -2.071
_refine_diff_density_rms 0.210
_refine_ls_extinction_coef 0.0030(3)
_refine_ls_extinction_expression Fc^*^=kFc[1+0.001xFc^2^\l^3^/sin(2\q)]^-1/4^
_refine_ls_extinction_method SHELXL
_refine_ls_goodness_of_fit_ref 1.097
_refine_ls_hydrogen_treatment .
_refine_ls_matrix_type full
_refine_ls_number_parameters 42
_refine_ls_number_reflns 727
_refine_ls_number_restraints 0
_refine_ls_restrained_S_all 1.097
_refine_ls_R_factor_all 0.0335
_refine_ls_R_factor_gt 0.0245
_refine_ls_shift/su_max 0.001
_refine_ls_shift/su_mean 0.000
_refine_ls_structure_factor_coef Fsqd
_refine_ls_weighting_details 'calc w=1/[\s^2^(Fo^2^)+(0.0361P)^2^+0.6001P] where P=(Fo^2^+2Fc^2^)/3'
_refine_ls_weighting_scheme calc
_refine_ls_wR_factor_gt 0.0629
_refine_ls_wR_factor_ref 0.0680
_reflns_number_gt 588
_reflns_number_total 727
_reflns_threshold_expression >2\s(I)
_cod_data_source_file JSSC-2012-194-143.cif
_cod_data_source_block bwf006
_cod_original_sg_symbol_H-M 'P 4/n m m'
_cod_original_formula_sum 'Al9.90 Mn2.10 Yb'
_cod_database_code 1562925

loop_
_symmetry_equiv_pos_as_xyz
'x, y, z'
'-x+1/2, -y+1/2, z'
'x+1/2, -y, -z'
'-x, y+1/2, -z'
'-y, -x, -z'
'y+1/2, x+1/2, -z'
'y, -x+1/2, z'
'-y+1/2, x, z'
'-x, -y, -z'
'x-1/2, y-1/2, -z'
'-x-1/2, y, z'
'x, -y-1/2, z'
'y, x, z'
'-y-1/2, -x-1/2, z'
'-y, x-1/2, -z'
'y-1/2, -x, -z'

loop_
_atom_site_label
_atom_site_type_symbol
_atom_site_fract_x
_atom_site_fract_y
_atom_site_fract_z
_atom_site_U_iso_or_equiv
_atom_site_adp_type
_atom_site_occupancy
_atom_site_symmetry_multiplicity
_atom_site_calc_flag
_atom_site_refinement_flags
_atom_site_disorder_assembly
_atom_site_disorder_group
Yb2 Yb 0.7500 0.2500 0.0000 0.01034(16) Uani 1 8 d S . .
Yb1 Yb 0.2500 0.2500 0.52504(8) 0.00920(16) Uani 1 8 d S . .
Mn1 Mn 0.2500 0.50789(5) 0.25308(11) 0.00750(18) Uani 1 2 d S . .
Al2 Al 0.14293(9) 0.14293(9) 0.0343(3) 0.0100(3) Uani 1 2 d S . .
Al5 Al 0.42480(10) 0.57520(10) 0.0000 0.0099(3) Uani 1 2 d S . .
Al1 Al 0.07571(10) 0.07571(10) 0.4838(2) 0.0108(3) Uani 1 2 d S . .
Al3 Al 0.2500 0.00998(10) 0.7500(2) 0.0082(4) Uani 0.952(6) 2 d SP . .
Mn3 Mn 0.2500 0.00998(10) 0.7500(2) 0.0082(4) Uani 0.048(6) 2 d SP . .
Al4 Al 0.36200(9) 0.63800(9) 0.5000 0.0099(3) Uani 1 2 d S . .

loop_
_atom_site_aniso_label
_atom_site_aniso_U_11
_atom_site_aniso_U_22
_atom_site_aniso_U_33
_atom_site_aniso_U_23
_atom_site_aniso_U_13
_atom_site_aniso_U_12
Yb2 0.01006(19) 0.01006(19) 0.0109(2) 0.000 0.000 0.000
Yb1 0.00905(18) 0.00905(18) 0.0095(2) 0.000 0.000 0.000
Mn1 0.0067(3) 0.0085(3) 0.0073(3) -0.0005(2) 0.000 0.000
Al2 0.0099(5) 0.0099(5) 0.0102(6) 0.0007(3) 0.0007(3) 0.0035(6)
Al5 0.0092(5) 0.0092(5) 0.0114(7) -0.0002(3) -0.0002(3) -0.0003(6)
Al1 0.0102(5) 0.0102(5) 0.0122(7) 0.0010(3) 0.0010(3) 0.0011(6)
Al3 0.0083(7) 0.0094(7) 0.0070(7) -0.0016(4) 0.000 0.000
Mn3 0.0083(7) 0.0094(7) 0.0070(7) -0.0016(4) 0.000 0.000
Al4 0.0101(5) 0.0101(5) 0.0096(7) -0.0004(3) -0.0004(3) -0.0021(6)

loop_
_atom_type_symbol
_atom_type_description
_atom_type_scat_dispersion_real
_atom_type_scat_dispersion_imag
_atom_type_scat_source
Yb Yb -0.3850 5.5486 'International Tables Vol C Tables 4.2.6.8 and 6.1.1.4'
Mn Mn 0.3368 0.7283 'International Tables Vol C Tables 4.2.6.8 and 6.1.1.4'
Al Al 0.0645 0.0514 'International Tables Vol C Tables 4.2.6.8 and 6.1.1.4'

loop_
_geom_angle_atom_site_label_1
_geom_angle_atom_site_label_2
_geom_angle_atom_site_label_3
_geom_angle
_geom_angle_site_symmetry_1
_geom_angle_site_symmetry_3
Al5 Yb2 Al5 180.00(3) 4_645 3_565
Al5 Yb2 Al5 90.0 4_645 10_655
Al5 Yb2 Al5 90.0 3_565 10_655
Al5 Yb2 Al5 90.0 4_645 9_665
Al5 Yb2 Al5 90.0 3_565 9_665
Al5 Yb2 Al5 180.00(3) 10_655 9_665
Al5 Yb2 Al4 128.34(2) 4_645 3_566
Al5 Yb2 Al4 51.66(2) 3_565 3_566
Al5 Yb2 Al4 90.0 10_655 3_566
Al5 Yb2 Al4 90.0 9_665 3_566
Al5 Yb2 Al4 51.66(2) 4_645 4_645
Al5 Yb2 Al4 128.34(2) 3_565 4_645
Al5 Yb2 Al4 90.0 10_655 4_645
Al5 Yb2 Al4 90.0 9_665 4_645
Al4 Yb2 Al4 180.00(4) 3_566 4_645
Al5 Yb2 Al4 128.34(2) 4_645 3_565
Al5 Yb2 Al4 51.66(2) 3_565 3_565
Al5 Yb2 Al4 90.0 10_655 3_565
Al5 Yb2 Al4 90.0 9_665 3_565
Al4 Yb2 Al4 103.33(5) 3_566 3_565
Al4 Yb2 Al4 76.67(5) 4_645 3_565
Al5 Yb2 Al4 90.0 4_645 10_656
Al5 Yb2 Al4 90.0 3_565 10_656
Al5 Yb2 Al4 51.66(2) 10_655 10_656
Al5 Yb2 Al4 128.34(2) 9_665 10_656
Al4 Yb2 Al4 52.03(3) 3_566 10_656
Al4 Yb2 Al4 127.97(3) 4_645 10_656
Al4 Yb2 Al4 127.97(3) 3_565 10_656
Al5 Yb2 Al4 90.0 4_645 10_655
Al5 Yb2 Al4 90.0 3_565 10_655
Al5 Yb2 Al4 51.66(2) 10_655 10_655
Al5 Yb2 Al4 128.34(2) 9_665 10_655
Al4 Yb2 Al4 127.97(3) 3_566 10_655
Al4 Yb2 Al4 52.03(3) 4_645 10_655
Al4 Yb2 Al4 52.03(3) 3_565 10_655
Al4 Yb2 Al4 103.33(5) 10_656 10_655
Al5 Yb2 Al4 90.0 4_645 9_666
Al5 Yb2 Al4 90.0 3_565 9_666
Al5 Yb2 Al4 128.34(2) 10_655 9_666
Al5 Yb2 Al4 51.66(2) 9_665 9_666
Al4 Yb2 Al4 52.03(3) 3_566 9_666
Al4 Yb2 Al4 127.97(3) 4_645 9_666
Al4 Yb2 Al4 127.97(3) 3_565 9_666
Al4 Yb2 Al4 76.67(5) 10_656 9_666
Al4 Yb2 Al4 180.00(4) 10_655 9_666
Al5 Yb2 Al4 90.0 4_645 9_665
Al5 Yb2 Al4 90.0 3_565 9_665
Al5 Yb2 Al4 128.34(2) 10_655 9_665
Al5 Yb2 Al4 51.66(2) 9_665 9_665
Al4 Yb2 Al4 127.97(3) 3_566 9_665
Al4 Yb2 Al4 52.03(3) 4_645 9_665
Al4 Yb2 Al4 52.03(3) 3_565 9_665
Al4 Yb2 Al4 180.00(8) 10_656 9_665
Al4 Yb2 Al4 76.67(5) 10_655 9_665
Al4 Yb2 Al4 103.33(5) 9_666 9_665
Al5 Yb2 Al4 51.66(2) 4_645 4_646
Al5 Yb2 Al4 128.34(2) 3_565 4_646
Al5 Yb2 Al4 90.0 10_655 4_646
Al5 Yb2 Al4 90.0 9_665 4_646
Al4 Yb2 Al4 76.67(5) 3_566 4_646
Al4 Yb2 Al4 103.33(5) 4_645 4_646
Al4 Yb2 Al4 180.00(8) 3_565 4_646
Al4 Yb2 Al4 52.03(3) 10_656 4_646
Al4 Yb2 Al4 127.97(3) 10_655 4_646
Al4 Yb2 Al4 52.03(3) 9_666 4_646
Al4 Yb2 Al4 127.97(3) 9_665 4_646
Al1 Yb1 Al1 172.33(5) 2 .
Al1 Yb1 Al1 89.744(3) 2 12_565
Al1 Yb1 Al1 89.744(3) . 12_565
Al1 Yb1 Al1 89.744(3) 2 11_655
Al1 Yb1 Al1 89.744(3) . 11_655
Al1 Yb1 Al1 172.33(5) 12_565 11_655
Al1 Yb1 Al2 123.77(4) 2 .
Al1 Yb1 Al2 48.56(4) . .
Al1 Yb1 Al2 86.962(18) 12_565 .
Al1 Yb1 Al2 86.962(18) 11_655 .
Al1 Yb1 Al2 86.962(18) 2 12_565
Al1 Yb1 Al2 86.962(18) . 12_565
Al1 Yb1 Al2 48.56(4) 12_565 12_565
Al1 Yb1 Al2 123.77(4) 11_655 12_565
Al2 Yb1 Al2 51.12(3) . 12_565
Al1 Yb1 Al2 86.962(18) 2 11_655
Al1 Yb1 Al2 86.962(18) . 11_655
Al1 Yb1 Al2 123.77(4) 12_565 11_655
Al1 Yb1 Al2 48.56(4) 11_655 11_655
Al2 Yb1 Al2 51.12(3) . 11_655
Al2 Yb1 Al2 75.21(6) 12_565 11_655
Al1 Yb1 Al2 48.56(4) 2 2
Al1 Yb1 Al2 123.77(4) . 2
Al1 Yb1 Al2 86.962(18) 12_565 2
Al1 Yb1 Al2 86.962(18) 11_655 2
Al2 Yb1 Al2 75.21(6) . 2
Al2 Yb1 Al2 51.12(3) 12_565 2
Al2 Yb1 Al2 51.12(3) 11_655 2
Al1 Yb1 Al2 57.25(4) 2 2_556
Al1 Yb1 Al2 130.42(4) . 2_556
Al1 Yb1 Al2 93.079(19) 12_565 2_556
Al1 Yb1 Al2 93.079(19) 11_655 2_556
Al2 Yb1 Al2 178.98(3) . 2_556
Al2 Yb1 Al2 129.50(3) 12_565 2_556
Al2 Yb1 Al2 129.50(3) 11_655 2_556
Al2 Yb1 Al2 105.81(5) 2 2_556
Al1 Yb1 Al2 93.079(19) 2 12_566
Al1 Yb1 Al2 93.079(19) . 12_566
Al1 Yb1 Al2 57.25(4) 12_565 12_566
Al1 Yb1 Al2 130.42(4) 11_655 12_566
Al2 Yb1 Al2 129.50(3) . 12_566
Al2 Yb1 Al2 105.81(5) 12_565 12_566
Al2 Yb1 Al2 178.98(3) 11_655 12_566
Al2 Yb1 Al2 129.50(3) 2 12_566
Al2 Yb1 Al2 49.85(3) 2_556 12_566
Al1 Yb1 Al2 93.079(19) 2 11_656
Al1 Yb1 Al2 93.079(19) . 11_656
Al1 Yb1 Al2 130.42(4) 12_565 11_656
Al1 Yb1 Al2 57.25(4) 11_655 11_656
Al2 Yb1 Al2 129.50(3) . 11_656
Al2 Yb1 Al2 178.98(3) 12_565 11_656
Al2 Yb1 Al2 105.81(5) 11_655 11_656
Al2 Yb1 Al2 129.50(3) 2 11_656
Al2 Yb1 Al2 49.85(3) 2_556 11_656
Al2 Yb1 Al2 73.17(6) 12_566 11_656
Al1 Yb1 Al2 130.42(4) 2 1_556
Al1 Yb1 Al2 57.25(4) . 1_556
Al1 Yb1 Al2 93.079(19) 12_565 1_556
Al1 Yb1 Al2 93.079(19) 11_655 1_556
Al2 Yb1 Al2 105.81(5) . 1_556
Al2 Yb1 Al2 129.50(3) 12_565 1_556
Al2 Yb1 Al2 129.50(3) 11_655 1_556
Al2 Yb1 Al2 178.98(3) 2 1_556
Al2 Yb1 Al2 73.17(6) 2_556 1_556
Al2 Yb1 Al2 49.85(3) 12_566 1_556
Al2 Yb1 Al2 49.85(3) 11_656 1_556
Al4 Mn1 Al4 68.84(7) . 11_655
Al4 Mn1 Mn3 63.99(3) . 2
Al4 Mn1 Mn3 63.99(3) 11_655 2
Al4 Mn1 Al3 63.99(3) . 2
Al4 Mn1 Al3 63.99(3) 11_655 2
Mn3 Mn1 Al3 0.00(6) 2 2
Al4 Mn1 Mn3 123.73(3) . 2_554
Al4 Mn1 Mn3 123.73(3) 11_655 2_554
Mn3 Mn1 Mn3 169.80(6) 2 2_554
Al3 Mn1 Mn3 169.80(6) 2 2_554
Al4 Mn1 Al3 123.73(3) . 2_554
Al4 Mn1 Al3 123.73(3) 11_655 2_554
Mn3 Mn1 Al3 169.80(6) 2 2_554
Al3 Mn1 Al3 169.80(6) 2 2_554
Mn3 Mn1 Al3 0.000(4) 2_554 2_554
Al4 Mn1 Al2 173.40(5) . 12_565
Al4 Mn1 Al2 113.70(6) 11_655 12_565
Mn3 Mn1 Al2 111.14(4) 2 12_565
Al3 Mn1 Al2 111.14(4) 2 12_565
Mn3 Mn1 Al2 60.55(4) 2_554 12_565
Al3 Mn1 Al2 60.55(4) 2_554 12_565
Al4 Mn1 Al2 113.70(6) . 2
Al4 Mn1 Al2 173.40(5) 11_655 2
Mn3 Mn1 Al2 111.14(4) 2 2
Al3 Mn1 Al2 111.14(4) 2 2
Mn3 Mn1 Al2 60.55(4) 2_554 2
Al3 Mn1 Al2 60.55(4) 2_554 2
Al2 Mn1 Al2 63.09(7) 12_565 2
Al4 Mn1 Al5 119.61(5) . 11_655
Al4 Mn1 Al5 64.29(2) 11_655 11_655
Mn3 Mn1 Al5 120.156(19) 2 11_655
Al3 Mn1 Al5 120.156(19) 2 11_655
Mn3 Mn1 Al5 63.498(18) 2_554 11_655
Al3 Mn1 Al5 63.498(18) 2_554 11_655
Al2 Mn1 Al5 66.40(4) 12_565 11_655
Al2 Mn1 Al5 117.28(4) 2 11_655
Al4 Mn1 Al5 64.29(2) . .
Al4 Mn1 Al5 119.61(5) 11_655 .
Mn3 Mn1 Al5 120.156(19) 2 .
Al3 Mn1 Al5 120.156(19) 2 .
Mn3 Mn1 Al5 63.498(18) 2_554 .
Al3 Mn1 Al5 63.498(18) 2_554 .
Al2 Mn1 Al5 117.28(4) 12_565 .
Al2 Mn1 Al5 66.40(4) 2 .
Al5 Mn1 Al5 110.31(6) 11_655 .
Al4 Mn1 Al1 65.23(5) . 2
Al4 Mn1 Al1 120.05(4) 11_655 2
Mn3 Mn1 Al1 62.32(3) 2 2
Al3 Mn1 Al1 62.32(3) 2 2
Mn3 Mn1 Al1 113.28(3) 2_554 2
Al3 Mn1 Al1 113.28(3) 2_554 2
Al2 Mn1 Al1 108.83(5) 12_565 2
Al2 Mn1 Al1 58.11(4) 2 2
Al5 Mn1 Al1 175.02(4) 11_655 2
Al5 Mn1 Al1 70.19(5) . 2
Al4 Mn1 Al1 120.05(4) . 12_565
Al4 Mn1 Al1 65.23(5) 11_655 12_565
Mn3 Mn1 Al1 62.32(3) 2 12_565
Al3 Mn1 Al1 62.32(3) 2 12_565
Mn3 Mn1 Al1 113.28(3) 2_554 12_565
Al3 Mn1 Al1 113.28(3) 2_554 12_565
Al2 Mn1 Al1 58.11(4) 12_565 12_565
Al2 Mn1 Al1 108.83(5) 2 12_565
Al5 Mn1 Al1 70.19(5) 11_655 12_565
Al5 Mn1 Al1 175.02(4) . 12_565
Al1 Mn1 Al1 108.87(7) 2 12_565
Al1 Al2 Mn1 63.31(3) . 14_665
Al1 Al2 Mn1 63.31(3) . 2
Mn1 Al2 Mn1 125.99(6) 14_665 2
Al1 Al2 Mn3 116.69(5) . 13_554
Mn1 Al2 Mn3 59.16(3) 14_665 13_554
Mn1 Al2 Mn3 163.96(7) 2 13_554
Al1 Al2 Mn3 116.69(5) . 1_554
Mn1 Al2 Mn3 163.96(7) 14_665 1_554
Mn1 Al2 Mn3 59.16(3) 2 1_554
Mn3 Al2 Mn3 111.60(7) 13_554 1_554
Al1 Al2 Al3 116.69(5) . 13_554
Mn1 Al2 Al3 59.16(3) 14_665 13_554
Mn1 Al2 Al3 163.96(7) 2 13_554
Mn3 Al2 Al3 0.00(4) 13_554 13_554
Mn3 Al2 Al3 111.60(7) 1_554 13_554
Al1 Al2 Al3 116.69(5) . 1_554
Mn1 Al2 Al3 163.96(7) 14_665 1_554
Mn1 Al2 Al3 59.16(3) 2 1_554
Mn3 Al2 Al3 111.60(7) 13_554 1_554
Mn3 Al2 Al3 0.00(6) 1_554 1_554
Al3 Al2 Al3 111.60(7) 13_554 1_554
Al1 Al2 Al2 109.28(4) . 11_655
Mn1 Al2 Al2 137.46(4) 14_665 11_655
Mn1 Al2 Al2 58.46(3) 2 11_655
Mn3 Al2 Al2 130.38(4) 13_554 11_655
Mn3 Al2 Al2 58.55(3) 1_554 11_655
Al3 Al2 Al2 130.38(4) 13_554 11_655
Al3 Al2 Al2 58.55(3) 1_554 11_655
Al1 Al2 Al2 109.28(4) . 12_565
Mn1 Al2 Al2 58.46(3) 14_665 12_565
Mn1 Al2 Al2 137.46(4) 2 12_565
Mn3 Al2 Al2 58.55(3) 13_554 12_565
Mn3 Al2 Al2 130.38(4) 1_554 12_565
Al3 Al2 Al2 58.55(3) 13_554 12_565
Al3 Al2 Al2 130.38(4) 1_554 12_565
Al2 Al2 Al2 90.0 11_655 12_565
Al1 Al2 Al5 68.94(5) . 10
Mn1 Al2 Al5 58.54(3) 14_665 10
Mn1 Al2 Al5 107.84(6) 2 10
Mn3 Al2 Al5 60.23(4) 13_554 10
Mn3 Al2 Al5 105.80(6) 1_554 10
Al3 Al2 Al5 60.23(4) 13_554 10
Al3 Al2 Al5 105.80(6) 1_554 10
Al2 Al2 Al5 162.42(4) 11_655 10
Al2 Al2 Al5 107.22(4) 12_565 10
Al1 Al2 Al5 68.94(5) . 2
Mn1 Al2 Al5 107.84(6) 14_665 2
Mn1 Al2 Al5 58.54(3) 2 2
Mn3 Al2 Al5 105.80(6) 13_554 2
Mn3 Al2 Al5 60.23(4) 1_554 2
Al3 Al2 Al5 105.80(6) 13_554 2
Al3 Al2 Al5 60.23(4) 1_554 2
Al2 Al2 Al5 107.22(4) 11_655 2
Al2 Al2 Al5 162.42(4) 12_565 2
Al5 Al2 Al5 55.39(7) 10 2
Al1 Al2 Yb1 65.44(5) . .
Mn1 Al2 Yb1 75.70(3) 14_665 .
Mn1 Al2 Yb1 75.70(3) 2 .
Mn3 Al2 Yb1 119.61(4) 13_554 .
Mn3 Al2 Yb1 119.61(4) 1_554 .
Al3 Al2 Yb1 119.61(4) 13_554 .
Al3 Al2 Yb1 119.61(4) 1_554 .
Al2 Al2 Yb1 64.438(17) 11_655 .
Al2 Al2 Yb1 64.438(17) 12_565 .
Al5 Al2 Yb1 125.92(4) 10 .
Al5 Al2 Yb1 125.92(4) 2 .
Al5 Al5 Mn1 110.91(4) 9_665 5_665
Al5 Al5 Mn1 110.91(4) 9_665 .
Mn1 Al5 Mn1 138.18(7) 5_665 .
Al5 Al5 Mn3 106.84(4) 9_665 6_556
Mn1 Al5 Mn3 55.87(3) 5_665 6_556
Mn1 Al5 Mn3 110.74(4) . 6_556
Al5 Al5 Al3 106.84(4) 9_665 6_556
Mn1 Al5 Al3 55.87(3) 5_665 6_556
Mn1 Al5 Al3 110.74(4) . 6_556
Mn3 Al5 Al3 0.00(4) 6_556 6_556
Al5 Al5 Mn3 106.84(4) 9_665 2_554
Mn1 Al5 Mn3 110.74(4) 5_665 2_554
Mn1 Al5 Mn3 55.87(3) . 2_554
Mn3 Al5 Mn3 146.32(8) 6_556 2_554
Al3 Al5 Mn3 146.32(8) 6_556 2_554
Al5 Al5 Al3 106.84(4) 9_665 2_554
Mn1 Al5 Al3 110.74(4) 5_665 2_554
Mn1 Al5 Al3 55.87(3) . 2_554
Mn3 Al5 Al3 146.32(8) 6_556 2_554
Al3 Al5 Al3 146.32(8) 6_556 2_554
Mn3 Al5 Al3 0.0 2_554 2_554
Al5 Al5 Al4 113.91(5) 9_665 .
Mn1 Al5 Al4 106.89(5) 5_665 .
Mn1 Al5 Al4 54.56(2) . .
Mn3 Al5 Al4 57.59(3) 6_556 .
Al3 Al5 Al4 57.59(3) 6_556 .
Mn3 Al5 Al4 107.52(4) 2_554 .
Al3 Al5 Al4 107.52(4) 2_554 .
Al5 Al5 Al4 113.91(5) 9_665 1_554
Mn1 Al5 Al4 54.56(2) 5_665 1_554
Mn1 Al5 Al4 106.89(5) . 1_554
Mn3 Al5 Al4 107.52(4) 6_556 1_554
Al3 Al5 Al4 107.52(4) 6_556 1_554
Mn3 Al5 Al4 57.59(3) 2_554 1_554
Al3 Al5 Al4 57.59(3) 2_554 1_554
Al4 Al5 Al4 132.17(10) . 1_554
Al5 Al5 Al2 62.30(4) 9_665 10_665
Mn1 Al5 Al2 55.06(2) 5_665 10_665
Mn1 Al5 Al2 154.76(3) . 10_665
Mn3 Al5 Al2 54.53(3) 6_556 10_665
Al3 Al5 Al2 54.53(3) 6_556 10_665
Mn3 Al5 Al2 148.17(4) 2_554 10_665
Al3 Al5 Al2 148.17(4) 2_554 10_665
Al4 Al5 Al2 104.08(3) . 10_665
Al4 Al5 Al2 97.67(3) 1_554 10_665
Al5 Al5 Al2 62.30(4) 9_665 2
Mn1 Al5 Al2 154.76(3) 5_665 2
Mn1 Al5 Al2 55.06(2) . 2
Mn3 Al5 Al2 148.17(4) 6_556 2
Al3 Al5 Al2 148.17(4) 6_556 2
Mn3 Al5 Al2 54.53(3) 2_554 2
Al3 Al5 Al2 54.53(3) 2_554 2
Al4 Al5 Al2 97.67(3) . 2
Al4 Al5 Al2 104.08(3) 1_554 2
Al2 Al5 Al2 124.61(7) 10_665 2
Al5 Al5 Yb2 180.0 9_665 9_665
Mn1 Al5 Yb2 69.09(4) 5_665 9_665
Mn1 Al5 Yb2 69.09(4) . 9_665
Mn3 Al5 Yb2 73.16(4) 6_556 9_665
Al3 Al5 Yb2 73.16(4) 6_556 9_665
Mn3 Al5 Yb2 73.16(4) 2_554 9_665
Al3 Al5 Yb2 73.16(4) 2_554 9_665
Al4 Al5 Yb2 66.09(5) . 9_665
Al4 Al5 Yb2 66.09(5) 1_554 9_665
Al2 Al5 Yb2 117.70(4) 10_665 9_665
Al2 Al5 Yb2 117.70(4) 2 9_665
Al2 Al1 Mn1 58.59(3) . 14_665
Al2 Al1 Mn1 58.59(3) . 2
Mn1 Al1 Mn1 116.66(6) 14_665 2
Al2 Al1 Al1 121.30(8) . 9_556
Mn1 Al1 Al1 108.96(5) 14_665 9_556
Mn1 Al1 Al1 108.96(5) 2 9_556
Al2 Al1 Mn3 105.81(5) . 13
Mn1 Al1 Mn3 55.55(3) 14_665 13
Mn1 Al1 Mn3 141.29(7) 2 13
Al1 Al1 Mn3 109.08(5) 9_556 13
Al2 Al1 Al3 105.81(5) . .
Mn1 Al1 Al3 141.29(7) 14_665 .
Mn1 Al1 Al3 55.55(3) 2 .
Al1 Al1 Al3 109.08(5) 9_556 .
Mn3 Al1 Al3 104.50(7) 13 .
Al2 Al1 Al3 105.81(5) . 13
Mn1 Al1 Al3 55.55(3) 14_665 13
Mn1 Al1 Al3 141.29(7) 2 13
Al1 Al1 Al3 109.08(5) 9_556 13
Mn3 Al1 Al3 0.00(7) 13 13
Al3 Al1 Al3 104.50(7) . 13
Al2 Al1 Al4 104.49(3) . 10_556
Mn1 Al1 Al4 53.89(2) 14_665 10_556
Mn1 Al1 Al4 154.47(5) 2 10_556
Al1 Al1 Al4 61.21(4) 9_556 10_556
Mn3 Al1 Al4 57.62(3) 13 10_556
Al3 Al1 Al4 148.25(5) . 10_556
Al3 Al1 Al4 57.62(3) 13 10_556
Al2 Al1 Al4 104.49(3) . 2
Mn1 Al1 Al4 154.47(5) 14_665 2
Mn1 Al1 Al4 53.89(2) 2 2
Al1 Al1 Al4 61.21(4) 9_556 2
Mn3 Al1 Al4 148.25(5) 13 2
Al3 Al1 Al4 57.62(3) . 2
Al3 Al1 Al4 148.25(5) 13 2
Al4 Al1 Al4 122.41(7) 10_556 2
Al2 Al1 Yb1 66.01(5) . .
Mn1 Al1 Yb1 74.35(4) 14_665 .
Mn1 Al1 Yb1 74.35(4) 2 .
Al1 Al1 Yb1 172.69(7) 9_556 .
Mn3 Al1 Yb1 67.04(4) 13 .
Al3 Al1 Yb1 67.04(4) . .
Al3 Al1 Yb1 67.04(4) 13 .
Al4 Al1 Yb1 118.54(4) 10_556 .
Al4 Al1 Yb1 118.54(4) 2 .
Mn1 Al3 Mn1 169.80(6) 2 2_556
Mn1 Al3 Al2 127.64(5) 2 11_656
Mn1 Al3 Al2 60.29(4) 2_556 11_656
Mn1 Al3 Al2 127.64(5) 2 1_556
Mn1 Al3 Al2 60.29(4) 2_556 1_556
Al2 Al3 Al2 62.90(7) 11_656 1_556
Mn1 Al3 Al4 57.60(3) 2 2
Mn1 Al3 Al4 114.27(4) 2_556 2
Al2 Al3 Al4 174.44(6) 11_656 2
Al2 Al3 Al4 116.17(5) 1_556 2
Mn1 Al3 Al4 57.60(3) 2 12_565
Mn1 Al3 Al4 114.27(4) 2_556 12_565
Al2 Al3 Al4 116.17(5) 11_656 12_565
Al2 Al3 Al4 174.44(6) 1_556 12_565
Al4 Al3 Al4 64.16(7) 2 12_565
Mn1 Al3 Al1 62.13(3) 2 11_655
Mn1 Al3 Al1 121.47(3) 2_556 11_655
Al2 Al3 Al1 69.74(4) 11_656 11_655
Al2 Al3 Al1 120.07(6) 1_556 11_655
Al4 Al3 Al1 114.21(5) 2 11_655
Al4 Al3 Al1 63.11(5) 12_565 11_655
Mn1 Al3 Al1 62.13(3) 2 .
Mn1 Al3 Al1 121.47(3) 2_556 .
Al2 Al3 Al1 120.07(6) 11_656 .
Al2 Al3 Al1 69.74(4) 1_556 .
Al4 Al3 Al1 63.11(5) 2 .
Al4 Al3 Al1 114.21(5) 12_565 .
Al1 Al3 Al1 108.58(7) 11_655 .
Mn1 Al3 Al5 114.91(3) 2 12_566
Mn1 Al3 Al5 60.63(2) 2_556 12_566
Al2 Al3 Al5 65.24(4) 11_656 12_566
Al2 Al3 Al5 114.53(5) 1_556 12_566
Al4 Al3 Al5 111.63(6) 2 12_566
Al4 Al3 Al5 61.30(3) 12_565 12_566
Al1 Al3 Al5 72.41(5) 11_655 12_566
Al1 Al3 Al5 174.68(6) . 12_566
Mn1 Al3 Al5 114.91(3) 2 2_556
Mn1 Al3 Al5 60.63(2) 2_556 2_556
Al2 Al3 Al5 114.53(5) 11_656 2_556
Al2 Al3 Al5 65.24(4) 1_556 2_556
Al4 Al3 Al5 61.30(3) 2 2_556
Al4 Al3 Al5 111.63(6) 12_565 2_556
Al1 Al3 Al5 174.68(6) 11_655 2_556
Al1 Al3 Al5 72.41(5) . 2_556
Al5 Al3 Al5 106.10(7) 12_566 2_556
Mn1 Al3 Yb1 74.55(3) 2 .
Mn1 Al3 Yb1 115.65(4) 2_556 .
Al2 Al3 Yb1 65.71(4) 11_656 .
Al2 Al3 Yb1 65.71(4) 1_556 .
Al4 Al3 Yb1 119.34(4) 2 .
Al4 Al3 Yb1 119.34(4) 12_565 .
Al1 Al3 Yb1 62.53(4) 11_655 .
Al1 Al3 Yb1 62.53(4) . .
Al5 Al3 Yb1 121.70(4) 12_566 .
Al5 Al3 Yb1 121.70(4) 2_556 .
Mn1 Al3 Yb2 105.94(4) 2 9_656
Mn1 Al3 Yb2 63.86(3) 2_556 9_656
Al2 Al3 Yb2 113.89(5) 11_656 9_656
Al2 Al3 Yb2 113.89(5) 1_556 9_656
Al4 Al3 Yb2 61.05(4) 2 9_656
Al4 Al3 Yb2 61.05(4) 12_565 9_656
Al1 Al3 Yb2 117.67(4) 11_655 9_656
Al1 Al3 Yb2 117.67(4) . 9_656
Al5 Al3 Yb2 58.13(4) 12_566 9_656
Al5 Al3 Yb2 58.13(4) 2_556 9_656
Yb1 Al3 Yb2 179.51(4) . 9_656
Mn1 Al4 Mn1 172.59(8) 5_666 .
Mn1 Al4 Mn3 58.41(3) 5_666 6_556
Mn1 Al4 Mn3 120.55(3) . 6_556
Mn1 Al4 Al3 58.41(3) 5_666 6_556
Mn1 Al4 Al3 120.55(3) . 6_556
Mn3 Al4 Al3 0.00(4) 6_556 6_556
Mn1 Al4 Mn3 120.55(3) 5_666 2
Mn1 Al4 Mn3 58.41(3) . 2
Mn3 Al4 Mn3 166.14(8) 6_556 2
Al3 Al4 Mn3 166.14(8) 6_556 2
Mn1 Al4 Al3 120.55(3) 5_666 2
Mn1 Al4 Al3 58.41(3) . 2
Mn3 Al4 Al3 166.14(8) 6_556 2
Al3 Al4 Al3 166.14(8) 6_556 2
Mn3 Al4 Al3 0.0 2 2
Mn1 Al4 Al5 115.48(3) 5_666 .
Mn1 Al4 Al5 61.145(16) . .
Mn3 Al4 Al5 61.11(2) 6_556 .
Al3 Al4 Al5 61.11(2) 6_556 .
Mn3 Al4 Al5 112.66(4) 2 .
Al3 Al4 Al5 112.66(4) 2 .
Mn1 Al4 Al5 61.145(16) 5_666 1_556
Mn1 Al4 Al5 115.48(3) . 1_556
Mn3 Al4 Al5 112.66(4) 6_556 1_556
Al3 Al4 Al5 112.66(4) 6_556 1_556
Mn3 Al4 Al5 61.11(2) 2 1_556
Al3 Al4 Al5 61.11(2) 2 1_556
Al5 Al4 Al5 132.17(10) . 1_556
Mn1 Al4 Al1 60.88(4) 5_666 10_666
Mn1 Al4 Al1 111.92(6) . 10_666
Mn3 Al4 Al1 59.27(4) 6_556 10_666
Al3 Al4 Al1 59.27(4) 6_556 10_666
Mn3 Al4 Al1 107.43(6) 2 10_666
Al3 Al4 Al1 107.43(6) 2 10_666
Al5 Al4 Al1 70.82(5) . 10_666
Al5 Al4 Al1 67.55(5) 1_556 10_666
Mn1 Al4 Al1 111.92(6) 5_666 2
Mn1 Al4 Al1 60.88(4) . 2
Mn3 Al4 Al1 107.43(6) 6_556 2
Al3 Al4 Al1 107.43(6) 6_556 2
Mn3 Al4 Al1 59.27(4) 2 2
Al3 Al4 Al1 59.27(4) 2 2
Al5 Al4 Al1 67.55(5) . 2
Al5 Al4 Al1 70.82(5) 1_556 2
Al1 Al4 Al1 57.59(7) 10_666 2
Mn1 Al4 Al4 55.58(4) 5_666 12_575
Mn1 Al4 Al4 131.05(4) . 12_575
Mn3 Al4 Al4 57.92(4) 6_556 12_575
Al3 Al4 Al4 57.92(4) 6_556 12_575
Mn3 Al4 Al4 134.57(4) 2 12_575
Al3 Al4 Al4 134.57(4) 2 12_575
Al5 Al4 Al4 106.66(3) . 12_575
Al5 Al4 Al4 106.66(3) 1_556 12_575
Al1 Al4 Al4 106.24(4) 10_666 12_575
Al1 Al4 Al4 163.67(4) 2 12_575
Mn1 Al4 Al4 131.05(4) 5_666 11_655
Mn1 Al4 Al4 55.58(4) . 11_655
Mn3 Al4 Al4 134.57(4) 6_556 11_655
Al3 Al4 Al4 134.57(4) 6_556 11_655
Mn3 Al4 Al4 57.92(4) 2 11_655
Al3 Al4 Al4 57.92(4) 2 11_655
Al5 Al4 Al4 106.66(3) . 11_655
Al5 Al4 Al4 106.66(3) 1_556 11_655
Al1 Al4 Al4 163.67(4) 10_666 11_655
Al1 Al4 Al4 106.24(4) 2 11_655
Al4 Al4 Al4 90.0 12_575 11_655

loop_
_geom_bond_atom_site_label_1
_geom_bond_atom_site_label_2
_geom_bond_distance
_geom_bond_site_symmetry_2
Yb2 Al5 3.1578(18) 4_645
Yb2 Al5 3.1578(18) 3_565
Yb2 Al5 3.1578(18) 10_655
Yb2 Al5 3.1578(18) 9_665
Yb2 Al4 3.2619(11) 3_566
Yb2 Al4 3.2619(11) 4_645
Yb2 Al4 3.2619(11) 3_565
Yb2 Al4 3.2619(11) 10_656
Yb2 Al4 3.2619(11) 10_655
Yb2 Al4 3.2619(11) 9_666
Yb2 Al4 3.2619(11) 9_665
Yb2 Al4 3.2619(11) 4_646
Yb1 Al1 3.1556(18) 2
Yb1 Al1 3.1556(18) .
Yb1 Al1 3.1556(18) 12_565
Yb1 Al1 3.1556(18) 11_655
Yb1 Al2 3.1698(15) .
Yb1 Al2 3.1698(15) 12_565
Yb1 Al2 3.1698(15) 11_655
Yb1 Al2 3.1698(15) 2
Yb1 Al2 3.2454(15) 2_556
Yb1 Al2 3.2454(15) 12_566
Yb1 Al2 3.2454(15) 11_656
Yb1 Al2 3.2454(15) 1_556
Mn1 Al4 2.5309(6) .
Mn1 Al4 2.5309(6) 11_655
Mn1 Mn3 2.5531(14) 2
Mn1 Al3 2.5531(14) 2
Mn1 Mn3 2.5844(14) 2_554
Mn1 Al3 2.5844(14) 2_554
Mn1 Al2 2.6145(9) 12_565
Mn1 Al2 2.6145(9) 2
Mn1 Al5 2.7207(8) 11_655
Mn1 Al5 2.7207(8) .
Mn1 Al1 2.7369(8) 2
Mn1 Al1 2.7369(8) 12_565
Al2 Al1 2.601(2) .
Al2 Mn1 2.6145(9) 14_665
Al2 Mn1 2.6145(9) 2
Al2 Mn3 2.6213(13) 13_554
Al2 Mn3 2.6213(13) 1_554
Al2 Al3 2.6213(13) 13_554
Al2 Al3 2.6213(13) 1_554
Al2 Al2 2.735(2) 11_655
Al2 Al2 2.735(2) 12_565
Al2 Al5 2.9228(16) 10
Al2 Al5 2.9228(16) 2
Al5 Al5 2.717(4) 9_665
Al5 Mn1 2.7207(8) 5_665
Al5 Mn3 2.7939(9) 6_556
Al5 Al3 2.7939(9) 6_556
Al5 Mn3 2.7939(9) 2_554
Al5 Al3 2.7939(9) 2_554
Al5 Al4 2.7989(12) .
Al5 Al4 2.7989(12) 1_554
Al5 Al2 2.9228(16) 10_665
Al5 Al2 2.9228(16) 2
Al5 Yb2 3.1578(18) 9_665
Al1 Mn1 2.7369(8) 14_665
Al1 Mn1 2.7369(8) 2
Al1 Al1 2.740(4) 9_556
Al1 Mn3 2.7418(11) 13
Al1 Al3 2.7418(11) .
Al1 Al3 2.7418(11) 13
Al1 Al4 2.8448(17) 10_556
Al1 Al4 2.8448(17) 2
Al3 Mn1 2.5531(14) 2
Al3 Mn1 2.5844(14) 2_556
Al3 Al2 2.6213(13) 11_656
Al3 Al2 2.6213(13) 1_556
Al3 Al4 2.6938(11) 2
Al3 Al4 2.6938(11) 12_565
Al3 Al1 2.7418(12) 11_655
Al3 Al5 2.7939(9) 12_566
Al3 Al5 2.7939(9) 2_556
Al3 Yb2 3.5588(13) 9_656
Al4 Mn1 2.5309(6) 5_666
Al4 Mn3 2.6938(11) 6_556
Al4 Al3 2.6938(11) 6_556
Al4 Mn3 2.6938(11) 2
Al4 Al3 2.6938(11) 2
Al4 Al5 2.7989(12) 1_556
Al4 Al1 2.8448(17) 10_666
Al4 Al1 2.8448(17) 2
Al4 Al4 2.861(2) 12_575
Al4 Al4 2.861(2) 11_655
